data_4511422
loop_
_publ_author_name
'Ayhan, Ozan'
'Malaestean, Iurie L.'
'Ellern, Arkady'
'van Leusen, Jan'
'Baca, Svetlana G.'
'K\"ogerler, Paul'

_publ_section_title
;
 Assembly of Cerium(III)
 2,2&#x2032;-Bipyridine-5,5&#x2032;-dicarboxylate-based Metal--Organic
 Frameworks by Solvent Tuning
;
_journal_issue 7
_journal_name_full 'Crystal Growth &amp; Design'
_journal_page_first 3541
_journal_paper_doi 10.1021/cg500815v
_journal_volume 14
_journal_year 2014
_chemical_formula_moiety 'C75 H53 Ce4 N13 O30, 9(C3 H7 N O)'
_chemical_formula_sum 'C102 H116 Ce4 N22 O39'
_chemical_formula_weight 2834.64
_chemical_name_systematic
; 
 ? 
;
_space_group_crystal_system monoclinic
_space_group_IT_number 15
_space_group_name_Hall '-C 2yc'
_space_group_name_H-M_alt 'C 1 2/c 1'
_symmetry_space_group_name_Hall '-C 2yc'
_symmetry_space_group_name_H-M 'C 1 2/c 1'
_atom_sites_solution_hydrogens mixed
_audit_creation_method SHELXL-2013
_cell_angle_alpha 90
_cell_angle_beta 98.4720(10)
_cell_angle_gamma 90
_cell_formula_units_Z 8
_cell_length_a 52.533(4)
_cell_length_b 28.740(2)
_cell_length_c 16.9133(14)
_cell_measurement_reflns_used 8024
_cell_measurement_temperature 100(2)
_cell_measurement_theta_max 25.00
_cell_measurement_theta_min 2.45
_cell_volume 25257(3)
_computing_cell_refinement 'SAINT V7.66A (Bruker AXS, 2013)'
_computing_data_collection 'APEX2 Suite (Bruker AXS, 2013)'
_computing_data_reduction 'SAINT V7.66A (Bruker AXS, 2013)'
_computing_molecular_graphics 'XSHELL (Bruker AXS, 2007)'
_computing_publication_material 'APEX2 Suite (Bruker AXS, 2013)'
_computing_structure_refinement 'SHELXL-2013 (Sheldrick, 2013)'
_computing_structure_solution 'SHELXS-2013 (Sheldrick, 2013)'
_diffrn_ambient_temperature 100(2)
_diffrn_measured_fraction_theta_full 1.000
_diffrn_measured_fraction_theta_max 0.997
_diffrn_measurement_device_type 'Bruker APEX-II CCD'
_diffrn_measurement_method '\f and \w scans'
_diffrn_radiation_type MoK\a
_diffrn_radiation_wavelength 0.71073
_diffrn_reflns_av_R_equivalents 0.1075
_diffrn_reflns_av_unetI/netI 0.0732
_diffrn_reflns_Laue_measured_fraction_full 1.000
_diffrn_reflns_Laue_measured_fraction_max 0.997
_diffrn_reflns_limit_h_max 65
_diffrn_reflns_limit_h_min -65
_diffrn_reflns_limit_k_max 35
_diffrn_reflns_limit_k_min -35
_diffrn_reflns_limit_l_max 20
_diffrn_reflns_limit_l_min -21
_diffrn_reflns_number 148612
_diffrn_reflns_point_group_measured_fraction_full 1.000
_diffrn_reflns_point_group_measured_fraction_max 0.997
_diffrn_reflns_theta_full 25.242
_diffrn_reflns_theta_max 26.357
_diffrn_reflns_theta_min 0.784
_exptl_absorpt_coefficient_mu 1.500
_exptl_absorpt_correction_T_max 0.74
_exptl_absorpt_correction_T_min 0.66
_exptl_absorpt_correction_type multi-scan
_exptl_absorpt_process_details 'Bruker SADABS'
_exptl_crystal_colour yellow
_exptl_crystal_density_diffrn 1.491
_exptl_crystal_description block
_exptl_crystal_F_000 11408
_exptl_crystal_size_max 0.900
_exptl_crystal_size_mid 0.280
_exptl_crystal_size_min 0.130
_platon_squeeze_details
;
SQUEEZE indicated existence of approximately nine diffused DMFA molecules
per asymmetric unit. The final formula was corrected taking into account 
diffused solvent to obtain true metric information  
;
_refine_diff_density_max 6.061
_refine_diff_density_min -3.072
_refine_diff_density_rms 0.208
_refine_ls_extinction_method none
_refine_ls_goodness_of_fit_ref 0.893
_refine_ls_hydrogen_treatment constr
_refine_ls_matrix_type full
_refine_ls_number_parameters 1080
_refine_ls_number_reflns 25712
_refine_ls_number_restraints 930
_refine_ls_restrained_S_all 0.885
_refine_ls_R_factor_all 0.1155
_refine_ls_R_factor_gt 0.0901
_refine_ls_shift/su_max 0.002
_refine_ls_shift/su_mean 0.000
_refine_ls_structure_factor_coef Fsqd
_refine_ls_weighting_details 'w=1/[\s^2^(Fo^2^)+(0.1181P)^2^+1500.8563P] where P=(Fo^2^+2Fc^2^)/3'
_refine_ls_weighting_scheme calc
_refine_ls_wR_factor_gt 0.2362
_refine_ls_wR_factor_ref 0.2567
_reflns_Friedel_coverage 0.000
_reflns_number_gt 19558
_reflns_number_total 25712
_reflns_threshold_expression 'I > 2\s(I)'
_cod_data_source_file cg500815v_si_003.cif
_cod_data_source_block c13a02s_sq
_cod_depositor_comments 'Adding full bibliography for 4511422--4511423.cif.'
_cod_original_cell_volume 25257(4)
_cod_database_code 4511422
_shelx_space_group_comment
; 
The symmetry employed for this shelxl refinement is uniquely defined 
by the following loop, which should always be used as a source of 
symmetry information in preference to the above space-group names. 
They are only intended as comments. 
;
_shelx_estimated_absorpt_t_min 0.345
_shelx_estimated_absorpt_t_max 0.829
_shelxl_version_number 2013-4

loop_
_space_group_symop_operation_xyz
'x, y, z'
'-x, y, -z+1/2'
'x+1/2, y+1/2, z'
'-x+1/2, y+1/2, -z+1/2'
'-x, -y, -z'
'x, -y, z-1/2'
'-x+1/2, -y+1/2, -z'
'x+1/2, -y+1/2, z-1/2'

loop_
_atom_site_label
_atom_site_type_symbol
_atom_site_fract_x
_atom_site_fract_y
_atom_site_fract_z
_atom_site_U_iso_or_equiv
_atom_site_adp_type
_atom_site_occupancy
_atom_site_site_symmetry_order
_atom_site_calc_flag
_atom_site_refinement_flags_posn
_atom_site_refinement_flags_adp
_atom_site_refinement_flags_occupancy
Ce1 Ce 0.50273(2) 0.21667(2) 0.88153(3) 0.02333(14) Uani 1 1 d . . .
Ce2 Ce 0.49970(2) 0.27623(2) 1.11927(3) 0.02103(14) Uani 1 1 d . . .
Ce3 Ce 0.25085(2) 0.54494(2) 1.26294(4) 0.02962(16) Uani 1 1 d . . .
Ce4 Ce 0.25016(2) 0.47900(2) 1.04046(3) 0.02846(16) Uani 1 1 d . . .
C1 C 0.45893(17) 0.2834(4) 0.9227(6) 0.0279(18) Uani 1 1 d . U .
C2 C 0.43536(18) 0.3112(4) 0.9188(6) 0.036(2) Uani 1 1 d . U .
C3 C 0.4170(2) 0.3094(6) 0.8525(8) 0.056(3) Uani 1 1 d . U .
H3 H 0.4196 0.2907 0.8081 0.067 Uiso 1 1 calc R U .
C4 C 0.3950(2) 0.3342(6) 0.8503(8) 0.059(3) Uani 1 1 d . U .
H4 H 0.3822 0.3335 0.8043 0.071 Uiso 1 1 calc R U .
C5 C 0.3916(2) 0.3604(5) 0.9155(7) 0.049(2) Uani 1 1 d . U .
C6 C 0.43174(18) 0.3403(4) 0.9823(6) 0.035(2) Uani 1 1 d . U .
H6 H 0.4447 0.3421 1.0277 0.042 Uiso 1 1 calc R U .
C7 C 0.3670(2) 0.3849(5) 0.9177(7) 0.052(2) Uani 1 1 d . U .
C8 C 0.3244(2) 0.3925(6) 0.8657(8) 0.057(3) Uani 1 1 d . U .
H8 H 0.3102 0.3843 0.8266 0.069 Uiso 1 1 calc R U .
C9 C 0.3202(2) 0.4219(5) 0.9259(7) 0.039(2) Uani 1 1 d . U .
C10 C 0.3407(2) 0.4333(5) 0.9820(8) 0.044(2) Uani 1 1 d . U .
H10 H 0.3383 0.4538 1.0244 0.052 Uiso 1 1 calc R U .
C11 C 0.3649(2) 0.4154(5) 0.9776(7) 0.043(2) Uani 1 1 d . U .
H11 H 0.3794 0.4241 1.0151 0.051 Uiso 1 1 calc R U .
C12 C 0.29366(19) 0.4375(4) 0.9332(7) 0.0354(19) Uani 1 1 d . U .
C13 C 0.45275(16) 0.1906(4) 0.7263(6) 0.0275(18) Uani 1 1 d . U .
C14 C 0.42646(18) 0.1764(5) 0.7431(6) 0.039(2) Uani 1 1 d . U .
C15 C 0.4065(2) 0.1738(6) 0.6819(7) 0.054(3) Uani 1 1 d . U .
H15 H 0.4093 0.1846 0.6307 0.065 Uiso 1 1 calc R U .
C16 C 0.3798(2) 0.1426(6) 0.7648(7) 0.052(2) Uani 1 1 d . U .
C17 C 0.3987(2) 0.1482(5) 0.8302(7) 0.048(3) Uani 1 1 d . U .
H17 H 0.3952 0.1412 0.8824 0.058 Uiso 1 1 calc R U .
C18 C 0.4226(2) 0.1641(5) 0.8188(7) 0.048(2) Uani 1 1 d . U .
H18 H 0.4361 0.1664 0.8625 0.057 Uiso 1 1 calc R U .
C19 C 0.3545(2) 0.1214(6) 0.7709(7) 0.054(2) Uani 1 1 d . U .
C20 C 0.3417(2) 0.0957(6) 0.7091(8) 0.064(3) Uani 1 1 d . U .
H20 H 0.3479 0.0947 0.6591 0.076 Uiso 1 1 calc R U .
C21 C 0.3195(3) 0.0708(6) 0.7198(8) 0.064(3) Uani 1 1 d . U .
H21 H 0.3106 0.0523 0.6780 0.077 Uiso 1 1 calc R U .
C22 C 0.3110(2) 0.0740(6) 0.7926(7) 0.050(3) Uani 1 1 d . U .
C23 C 0.3245(2) 0.1019(6) 0.8506(7) 0.054(3) Uani 1 1 d . U .
H23 H 0.3178 0.1060 0.8994 0.065 Uiso 1 1 calc R U .
C24 C 0.21275(19) 0.4520(5) 1.1913(7) 0.038(2) Uani 1 1 d . U .
C25 C 0.53607(17) 0.3129(4) 0.9683(6) 0.0253(17) Uani 1 1 d . U .
C26 C 0.56143(18) 0.3333(4) 0.9517(6) 0.0264(17) Uani 1 1 d . U .
C27 C 0.5737(2) 0.3140(4) 0.8931(7) 0.038(2) Uani 1 1 d . U .
H27 H 0.5658 0.2895 0.8606 0.046 Uiso 1 1 calc R U .
C28 C 0.5975(2) 0.3304(5) 0.8819(7) 0.041(2) Uani 1 1 d . U .
H28 H 0.6065 0.3162 0.8437 0.049 Uiso 1 1 calc R U .
C29 C 0.60825(19) 0.3679(4) 0.9268(6) 0.0315(19) Uani 1 1 d . U .
C30 C 0.57335(19) 0.3703(4) 0.9943(6) 0.0289(19) Uani 1 1 d . U .
H30 H 0.5649 0.3839 1.0346 0.035 Uiso 1 1 calc R U .
C31 C 0.6342(2) 0.3866(4) 0.9172(6) 0.0334(19) Uani 1 1 d . U .
C32 C 0.6679(2) 0.3842(5) 0.8457(7) 0.042(2) Uani 1 1 d . U .
H32 H 0.6752 0.3718 0.8020 0.050 Uiso 1 1 calc R U .
C33 C 0.6823(2) 0.4165(4) 0.8924(7) 0.0347(19) Uani 1 1 d . U .
C34 C 0.6711(2) 0.4339(4) 0.9580(7) 0.037(2) Uani 1 1 d . U .
H34 H 0.6800 0.4556 0.9942 0.044 Uiso 1 1 calc R U .
C35 C 0.6467(2) 0.4184(4) 0.9679(7) 0.035(2) Uani 1 1 d . U .
H35 H 0.6387 0.4302 1.0106 0.042 Uiso 1 1 calc R U .
C36 C 0.7082(2) 0.4318(4) 0.8786(6) 0.0318(18) Uani 1 1 d . U .
C37 C 0.54486(17) 0.2135(4) 1.0786(6) 0.0265(17) Uani 1 1 d . U .
C38 C 0.5700(2) 0.1885(5) 1.0810(7) 0.045(2) Uani 1 1 d . U .
C39 C 0.5868(2) 0.1850(6) 1.1489(8) 0.058(3) Uani 1 1 d . U .
H39 H 0.5821 0.1964 1.1975 0.070 Uiso 1 1 calc R U .
C40 C 0.6103(3) 0.1655(6) 1.1492(8) 0.065(3) Uani 1 1 d . U .
H40 H 0.6230 0.1663 1.1955 0.078 Uiso 1 1 calc R U .
C41 C 0.6151(3) 0.1441(6) 1.0784(8) 0.064(3) Uani 1 1 d . U .
C42 C 0.5750(3) 0.1656(6) 1.0139(8) 0.064(3) Uani 1 1 d . U .
H42 H 0.5624 0.1653 0.9675 0.077 Uiso 1 1 calc R U .
C43 C 0.1404(3) 0.6208(7) 1.0738(8) 0.078(3) Uani 1 1 d . U .
C44 C 0.1439(3) 0.6002(7) 1.0045(8) 0.087(4) Uani 1 1 d . U .
H44 H 0.1309 0.6003 0.9592 0.104 Uiso 1 1 calc R U .
C45 C 0.1676(3) 0.5789(7) 1.0022(8) 0.086(4) Uani 1 1 d . U .
H45 H 0.1715 0.5666 0.9532 0.103 Uiso 1 1 calc R U .
C46 C 0.1854(2) 0.5756(6) 1.0700(7) 0.064(3) Uani 1 1 d . U .
C47 C 0.1789(3) 0.5956(7) 1.1368(8) 0.076(3) Uani 1 1 d . U .
H47 H 0.1910 0.5940 1.1845 0.091 Uiso 1 1 calc R U .
C48 C 0.2104(2) 0.5515(5) 1.0671(7) 0.049(2) Uani 1 1 d . U .
C49 C 0.46811(18) 0.1793(4) 1.0330(6) 0.0267(17) Uani 1 1 d . U .
C50 C 0.44364(19) 0.1581(4) 1.0523(6) 0.0301(18) Uani 1 1 d . U .
C51 C 0.4315(2) 0.1762(5) 1.1113(7) 0.042(2) Uani 1 1 d . U .
H51 H 0.4392 0.2012 1.1432 0.051 Uiso 1 1 calc R U .
C52 C 0.4080(2) 0.1585(5) 1.1252(7) 0.043(2) Uani 1 1 d . U .
H52 H 0.3993 0.1720 1.1649 0.051 Uiso 1 1 calc R U .
C53 C 0.3976(2) 0.1219(4) 1.0816(7) 0.035(2) Uani 1 1 d . U .
C54 C 0.43147(19) 0.1197(4) 1.0111(6) 0.032(2) Uani 1 1 d . U .
H54 H 0.4397 0.1055 0.9708 0.038 Uiso 1 1 calc R U .
C55 C 0.1283(2) 0.3960(5) 0.9074(7) 0.042(2) Uani 1 1 d . U .
C56 C 0.1414(2) 0.4273(5) 0.9614(8) 0.048(2) Uani 1 1 d . U .
H56 H 0.1334 0.4402 1.0031 0.057 Uiso 1 1 calc R U .
C57 C 0.1664(2) 0.4396(5) 0.9535(7) 0.042(2) Uani 1 1 d . U .
H57 H 0.1761 0.4594 0.9917 0.051 Uiso 1 1 calc R U .
C58 C 0.1770(2) 0.4230(5) 0.8906(7) 0.040(2) Uani 1 1 d . U .
C59 C 0.1627(2) 0.3923(5) 0.8388(7) 0.048(2) Uani 1 1 d . U .
H59 H 0.1703 0.3801 0.7957 0.058 Uiso 1 1 calc R U .
C60 C 0.2048(2) 0.4329(5) 0.8816(7) 0.041(2) Uani 1 1 d . U .
C61 C 0.45370(18) 0.3038(3) 1.2187(6) 0.0241(17) Uani 1 1 d . U .
C62 C 0.42769(19) 0.3220(4) 1.2302(6) 0.0311(19) Uani 1 1 d . U .
C63 C 0.4238(2) 0.3428(5) 1.3001(7) 0.042(2) Uani 1 1 d . U .
H63 H 0.4371 0.3433 1.3447 0.051 Uiso 1 1 calc R U .
C64 C 0.4000(2) 0.3631(5) 1.3051(7) 0.048(2) Uani 1 1 d . U .
H64 H 0.3968 0.3771 1.3534 0.057 Uiso 1 1 calc R U .
C65 C 0.3814(2) 0.3626(5) 1.2389(7) 0.042(2) Uani 1 1 d . U .
C66 C 0.40782(19) 0.3210(4) 1.1693(6) 0.034(2) Uani 1 1 d . U .
H66 H 0.4103 0.3051 1.1218 0.041 Uiso 1 1 calc R U .
C67 C 0.3566(2) 0.3884(5) 1.2382(7) 0.043(2) Uani 1 1 d . U .
C68 C 0.3395(2) 0.3919(5) 1.1705(7) 0.044(2) Uani 1 1 d . U .
H68 H 0.3425 0.3761 1.1235 0.053 Uiso 1 1 calc R U .
C69 C 0.3177(2) 0.4182(5) 1.1697(7) 0.044(2) Uani 1 1 d . U .
H69 H 0.3054 0.4200 1.1228 0.052 Uiso 1 1 calc R U .
C70 C 0.31396(19) 0.4420(4) 1.2370(7) 0.036(2) Uani 1 1 d . U .
C71 C 0.3320(2) 0.4362(5) 1.3038(8) 0.054(3) Uani 1 1 d . U .
H71 H 0.3293 0.4515 1.3517 0.065 Uiso 1 1 calc R U .
C72 C 0.29093(18) 0.4722(4) 1.2391(6) 0.0286(18) Uani 1 1 d . U .
N1 N 0.41030(17) 0.3658(4) 0.9800(6) 0.044(2) Uani 1 1 d . U .
N2 N 0.3471(2) 0.3749(5) 0.8593(6) 0.064(3) Uani 1 1 d . U .
N3 N 0.38300(18) 0.1566(5) 0.6901(6) 0.060(3) Uani 1 1 d . U .
N4 N 0.3469(2) 0.1239(5) 0.8418(6) 0.057(3) Uani 1 1 d . U .
N5 N 0.59625(16) 0.3884(3) 0.9825(5) 0.0316(17) Uani 1 1 d . U .
N6 N 0.64453(18) 0.3685(4) 0.8557(6) 0.042(2) Uani 1 1 d . U .
N7 N 0.5976(2) 0.1434(6) 1.0133(7) 0.074(3) Uani 1 1 d . U .
N8 N 0.1566(2) 0.6173(6) 1.1397(7) 0.081(3) Uani 1 1 d . U .
N9 N 0.40892(16) 0.1020(3) 1.0252(5) 0.0342(18) Uani 1 1 d . U .
N10 N 0.13859(19) 0.3787(4) 0.8456(6) 0.050(2) Uani 1 1 d . U .
N11 N 0.38471(16) 0.3412(4) 1.1716(5) 0.0367(19) Uani 1 1 d . U .
N12 N 0.3531(2) 0.4105(5) 1.3052(6) 0.057(3) Uani 1 1 d . U .
O1 O 0.46232(12) 0.2614(3) 0.8600(4) 0.0318(16) Uani 1 1 d . U .
O2 O 0.47508(12) 0.2809(3) 0.9867(4) 0.0302(15) Uani 1 1 d . U .
O3 O 0.27533(14) 0.4252(3) 0.8832(5) 0.0352(16) Uani 1 1 d . U .
O4 O 0.29170(13) 0.4633(3) 0.9939(5) 0.0356(17) Uani 1 1 d . U .
O5 O 0.47234(11) 0.1796(2) 0.7767(4) 0.0262(14) Uani 1 1 d . U .
O6 O 0.45399(13) 0.2106(3) 0.6612(4) 0.0348(16) Uani 1 1 d . U .
O7 O 0.22370(14) 0.4757(3) 1.2476(5) 0.0429(19) Uani 1 1 d . U .
O8 O 0.21825(13) 0.4479(3) 1.1221(4) 0.0375(17) Uani 1 1 d . U .
O9 O 0.52260(13) 0.2926(3) 0.9128(4) 0.0295(15) Uani 1 1 d . U .
O10 O 0.53005(12) 0.3190(2) 1.0388(4) 0.0256(14) Uani 1 1 d . U .
O11 O 0.71474(15) 0.4230(3) 0.8112(5) 0.0362(17) Uani 1 1 d . U .
O12 O 0.72201(13) 0.4512(3) 0.9360(5) 0.0337(16) Uani 1 1 d . U .
O13 O 0.52887(12) 0.2143(3) 1.0142(4) 0.0282(15) Uani 1 1 d . U .
O14 O 0.54047(13) 0.2324(3) 1.1411(4) 0.0310(15) Uani 1 1 d . U .
O15 O 0.22596(14) 0.5485(3) 1.1292(5) 0.0412(19) Uani 1 1 d . U .
O16 O 0.21312(16) 0.5320(4) 1.0036(5) 0.052(2) Uani 1 1 d . U .
O17 O 0.47301(12) 0.1743(2) 0.9628(4) 0.0273(14) Uani 1 1 d . U .
O18 O 0.48124(13) 0.2001(2) 1.0880(4) 0.0281(15) Uani 1 1 d . U .
O19 O 0.21082(15) 0.4338(4) 0.8132(5) 0.051(2) Uani 1 1 d . U .
O20 O 0.21946(15) 0.4399(4) 0.9422(5) 0.049(2) Uani 1 1 d . U .
O21 O 0.45519(13) 0.2826(3) 1.1553(4) 0.0332(16) Uani 1 1 d . U .
O22 O 0.47223(12) 0.3134(2) 1.2724(4) 0.0275(14) Uani 1 1 d . U .
O23 O 0.27434(12) 0.4766(2) 1.1779(4) 0.0270(14) Uani 1 1 d . U .
O24 O 0.28947(13) 0.4938(3) 1.3039(4) 0.0365(17) Uani 1 1 d . U .
O25 O 0.5000 0.2677(3) 0.7500 0.0223(19) Uani 1 2 d S T P
H25A H 0.4874 0.3024 0.7436 0.033 Uiso 1 1 d R U .
O27 O 0.5000 0.2244(3) 1.2500 0.0227(19) Uani 1 2 d S T P
H27A H 0.4899 0.1885 1.2516 0.034 Uiso 1 1 d R U .
O26 O 0.51497(14) 0.1334(3) 0.8862(5) 0.045(2) Uani 1 1 d . . .
H26A H 0.5030 0.1038 0.8694 0.068 Uiso 1 1 d R U .
H26B H 0.5100 0.1274 0.9383 0.068 Uiso 1 1 d R U .
O29 O 0.2444(2) 0.6302(3) 1.2478(7) 0.068(3) Uani 1 1 d . . .
H29A H 0.2590 0.6503 1.2603 0.102 Uiso 1 1 d R U .
H29B H 0.2332 0.6556 1.2600 0.102 Uiso 1 1 d R U .
O31 O 0.25891(18) 0.3928(3) 1.0565(6) 0.057(2) Uani 1 1 d . . .
H31A H 0.2755 0.3864 1.0359 0.085 Uiso 1 1 d R U .
H31B H 0.2598 0.3836 1.1078 0.085 Uiso 1 1 d R U .
O30 O 0.25179(14) 0.5177(4) 0.9003(5) 0.054(3) Uani 1 1 d . . .
O28 O 0.48766(13) 0.3594(3) 1.1120(5) 0.0326(16) Uani 1 1 d . U .
N13 N 0.5054(3) 0.4216(5) 1.0650(9) 0.077(4) Uiso 1 1 d . U .
C73 C 0.5023(3) 0.3894(5) 1.1266(9) 0.058(3) Uiso 1 1 d . U .
H200 H 0.5119 0.3924 1.1784 0.069 Uiso 1 1 calc R U .
C74 C 0.4919(5) 0.4151(8) 0.9834(14) 0.113(7) Uiso 1 1 d . U .
H74A H 0.5042 0.4173 0.9454 0.170 Uiso 1 1 calc R U .
H74B H 0.4787 0.4393 0.9713 0.170 Uiso 1 1 calc R U .
H74C H 0.4837 0.3844 0.9788 0.170 Uiso 1 1 calc R U .
C75 C 0.5219(5) 0.4629(8) 1.0868(15) 0.118(8) Uiso 1 1 d . U .
H75D H 0.5274 0.4760 1.0386 0.177 Uiso 1 1 calc R U .
H75E H 0.5370 0.4536 1.1243 0.177 Uiso 1 1 calc R U .
H75F H 0.5121 0.4863 1.1119 0.177 Uiso 1 1 calc R U .

loop_
_atom_site_aniso_label
_atom_site_aniso_U_11
_atom_site_aniso_U_22
_atom_site_aniso_U_33
_atom_site_aniso_U_23
_atom_site_aniso_U_13
_atom_site_aniso_U_12
Ce1 0.0090(2) 0.0381(3) 0.0236(3) -0.0011(2) 0.00469(19) 0.0017(2)
Ce2 0.0090(2) 0.0300(3) 0.0240(3) -0.0010(2) 0.00231(19) 0.00283(19)
Ce3 0.0152(3) 0.0436(4) 0.0305(3) -0.0027(2) 0.0049(2) 0.0088(2)
Ce4 0.0119(3) 0.0475(4) 0.0271(3) -0.0022(2) 0.0067(2) 0.0011(2)
C1 0.008(3) 0.045(4) 0.030(4) 0.001(4) 0.004(3) 0.002(3)
C2 0.013(4) 0.061(5) 0.032(4) -0.006(4) 0.000(3) 0.014(4)
C3 0.027(5) 0.090(7) 0.046(5) -0.025(5) -0.009(4) 0.029(5)
C4 0.026(5) 0.100(7) 0.044(5) -0.028(5) -0.015(4) 0.037(5)
C5 0.021(4) 0.090(6) 0.032(4) -0.015(4) -0.005(3) 0.032(4)
C6 0.012(4) 0.060(6) 0.032(4) -0.007(4) 0.000(3) 0.011(4)
C7 0.028(4) 0.090(6) 0.035(4) -0.007(4) -0.003(4) 0.039(4)
C8 0.034(5) 0.092(7) 0.042(5) -0.007(5) -0.007(4) 0.038(5)
C9 0.020(4) 0.062(5) 0.035(4) 0.012(4) 0.008(3) 0.019(4)
C10 0.022(4) 0.061(6) 0.049(5) 0.006(5) 0.008(4) 0.010(4)
C11 0.018(4) 0.071(6) 0.039(5) -0.004(4) 0.003(4) 0.025(4)
C12 0.019(4) 0.055(5) 0.034(4) 0.012(4) 0.009(3) 0.014(4)
C13 0.008(3) 0.049(5) 0.027(4) -0.006(3) 0.006(3) -0.007(3)
C14 0.012(4) 0.076(6) 0.030(4) -0.004(4) 0.009(3) -0.011(4)
C15 0.019(4) 0.108(7) 0.035(5) 0.000(5) 0.003(4) -0.025(5)
C16 0.019(4) 0.104(6) 0.033(4) 0.002(5) 0.006(3) -0.024(4)
C17 0.021(4) 0.095(7) 0.029(5) 0.001(5) 0.007(4) -0.022(5)
C18 0.025(4) 0.087(7) 0.031(4) 0.000(5) 0.008(4) -0.021(5)
C19 0.025(4) 0.104(6) 0.034(4) 0.001(5) 0.009(4) -0.027(4)
C20 0.036(5) 0.116(8) 0.041(5) -0.005(5) 0.011(4) -0.032(5)
C21 0.037(5) 0.118(8) 0.039(5) -0.008(6) 0.012(4) -0.033(5)
C22 0.027(5) 0.094(7) 0.030(5) -0.004(5) 0.007(4) -0.026(5)
C23 0.038(5) 0.095(7) 0.033(5) -0.007(5) 0.013(4) -0.032(5)
C24 0.011(4) 0.069(6) 0.034(4) 0.004(4) 0.007(3) -0.005(4)
C25 0.014(3) 0.032(4) 0.031(4) -0.001(3) 0.007(3) -0.002(3)
C26 0.016(4) 0.036(4) 0.027(4) 0.003(3) 0.004(3) -0.007(3)
C27 0.023(4) 0.051(5) 0.040(5) -0.011(4) 0.008(4) -0.012(4)
C28 0.027(4) 0.059(6) 0.037(5) -0.014(4) 0.008(4) -0.012(4)
C29 0.021(4) 0.047(5) 0.026(4) -0.001(4) 0.002(3) -0.008(3)
C30 0.024(4) 0.039(5) 0.025(4) 0.002(4) 0.004(3) -0.005(4)
C31 0.026(4) 0.046(5) 0.030(4) -0.003(4) 0.009(3) -0.009(4)
C32 0.039(5) 0.058(6) 0.033(5) -0.002(4) 0.018(4) -0.011(4)
C33 0.036(4) 0.038(4) 0.032(4) 0.002(4) 0.013(4) -0.002(4)
C34 0.034(4) 0.039(5) 0.040(5) -0.010(4) 0.013(4) -0.005(4)
C35 0.027(4) 0.040(5) 0.040(5) -0.007(4) 0.013(4) -0.008(4)
C36 0.033(4) 0.035(4) 0.029(4) 0.008(3) 0.010(3) 0.001(4)
C37 0.011(3) 0.041(4) 0.027(4) 0.004(3) 0.004(3) 0.006(3)
C38 0.029(4) 0.075(6) 0.030(4) -0.008(4) 0.000(4) 0.023(4)
C39 0.041(5) 0.098(7) 0.032(5) -0.017(5) -0.007(4) 0.033(5)
C40 0.045(5) 0.109(8) 0.038(5) -0.019(5) -0.005(5) 0.041(6)
C41 0.041(5) 0.116(8) 0.034(5) -0.010(5) 0.000(4) 0.050(6)
C42 0.043(5) 0.110(7) 0.039(5) -0.010(5) 0.000(4) 0.043(5)
C43 0.050(6) 0.152(9) 0.030(5) -0.018(6) 0.000(4) 0.070(6)
C44 0.056(6) 0.165(9) 0.034(5) -0.019(6) -0.007(5) 0.077(6)
C45 0.056(6) 0.162(9) 0.035(5) -0.015(6) -0.006(5) 0.068(6)
C46 0.039(5) 0.126(7) 0.024(4) -0.002(5) 0.001(4) 0.052(5)
C47 0.054(6) 0.144(8) 0.028(5) -0.011(6) -0.001(5) 0.062(6)
C48 0.030(4) 0.089(6) 0.028(4) 0.005(4) 0.006(3) 0.033(4)
C49 0.018(4) 0.035(4) 0.029(4) -0.004(3) 0.011(3) -0.002(3)
C50 0.024(4) 0.039(4) 0.029(4) -0.002(4) 0.010(3) -0.007(3)
C51 0.035(5) 0.056(5) 0.039(5) -0.017(4) 0.017(4) -0.021(4)
C52 0.032(5) 0.060(6) 0.039(5) -0.020(4) 0.018(4) -0.023(4)
C53 0.025(4) 0.051(5) 0.033(5) -0.011(4) 0.015(4) -0.014(4)
C54 0.020(4) 0.047(5) 0.031(4) -0.012(4) 0.011(4) -0.006(4)
C55 0.031(5) 0.062(6) 0.037(5) -0.008(4) 0.014(4) -0.018(4)
C56 0.035(5) 0.064(6) 0.049(5) -0.017(5) 0.020(4) -0.017(5)
C57 0.029(4) 0.058(6) 0.042(5) -0.013(4) 0.014(4) -0.014(4)
C58 0.029(4) 0.060(5) 0.033(4) -0.004(4) 0.008(4) -0.015(4)
C59 0.033(5) 0.074(6) 0.040(5) -0.011(5) 0.017(4) -0.027(5)
C60 0.026(4) 0.069(5) 0.030(4) -0.009(4) 0.006(3) -0.015(4)
C61 0.019(3) 0.029(4) 0.025(4) 0.001(3) 0.007(3) 0.003(3)
C62 0.020(4) 0.043(5) 0.032(4) -0.003(4) 0.010(3) 0.004(3)
C63 0.029(4) 0.065(6) 0.032(5) -0.014(4) 0.002(4) 0.013(4)
C64 0.034(5) 0.076(6) 0.033(5) -0.014(5) 0.002(4) 0.018(5)
C65 0.026(4) 0.068(5) 0.031(4) -0.010(4) 0.005(3) 0.014(4)
C66 0.022(4) 0.052(5) 0.029(4) -0.008(4) 0.009(3) 0.006(4)
C67 0.029(4) 0.073(5) 0.028(4) -0.010(4) 0.002(3) 0.017(4)
C68 0.037(5) 0.068(6) 0.028(4) -0.003(4) 0.005(4) 0.023(5)
C69 0.029(5) 0.065(6) 0.035(5) 0.001(4) -0.001(4) 0.021(4)
C70 0.015(4) 0.059(5) 0.034(4) 0.004(4) 0.006(3) 0.013(4)
C71 0.032(5) 0.086(7) 0.041(5) -0.008(5) -0.003(4) 0.033(5)
C72 0.013(3) 0.043(4) 0.031(4) 0.003(3) 0.010(3) 0.003(3)
N1 0.020(4) 0.076(6) 0.035(4) -0.011(4) -0.003(3) 0.021(4)
N2 0.042(5) 0.108(7) 0.039(5) -0.016(5) -0.004(4) 0.044(5)
N3 0.021(4) 0.122(7) 0.036(4) 0.005(5) 0.004(4) -0.027(5)
N4 0.034(4) 0.101(7) 0.039(4) -0.005(5) 0.017(4) -0.036(5)
N5 0.028(4) 0.042(4) 0.025(4) -0.002(3) 0.007(3) -0.013(3)
N6 0.035(4) 0.060(5) 0.031(4) -0.005(4) 0.011(3) -0.015(4)
N7 0.048(5) 0.128(8) 0.042(5) -0.014(5) -0.011(4) 0.056(5)
N8 0.055(5) 0.153(8) 0.033(5) -0.016(5) 0.001(4) 0.065(6)
N9 0.022(4) 0.049(5) 0.034(4) -0.013(4) 0.010(3) -0.011(3)
N10 0.038(4) 0.076(6) 0.039(5) -0.013(4) 0.019(4) -0.026(4)
N11 0.018(4) 0.060(5) 0.033(4) -0.006(4) 0.008(3) 0.006(4)
N12 0.037(5) 0.095(6) 0.036(4) -0.015(5) -0.004(4) 0.034(4)
O1 0.011(3) 0.050(4) 0.034(4) -0.004(3) 0.004(3) 0.012(3)
O2 0.015(3) 0.041(4) 0.032(4) 0.001(3) -0.001(3) 0.002(3)
O3 0.026(3) 0.044(4) 0.037(4) 0.006(3) 0.007(3) 0.009(3)
O4 0.015(3) 0.052(4) 0.042(4) 0.007(3) 0.014(3) 0.016(3)
O5 0.010(3) 0.037(4) 0.033(3) -0.007(3) 0.008(2) -0.001(3)
O6 0.015(3) 0.059(5) 0.032(4) 0.000(3) 0.010(3) -0.004(3)
O7 0.023(4) 0.075(6) 0.030(4) 0.000(4) 0.003(3) -0.013(4)
O8 0.015(3) 0.066(5) 0.033(4) 0.002(4) 0.010(3) -0.003(3)
O9 0.023(3) 0.037(4) 0.030(3) -0.002(3) 0.006(3) -0.008(3)
O10 0.018(3) 0.031(4) 0.029(3) 0.000(3) 0.006(3) 0.001(3)
O11 0.038(4) 0.039(4) 0.036(4) -0.002(3) 0.019(3) -0.004(3)
O12 0.024(3) 0.041(4) 0.038(4) 0.001(3) 0.015(3) 0.004(3)
O13 0.012(3) 0.039(4) 0.034(4) 0.011(3) 0.004(3) 0.006(3)
O14 0.020(3) 0.042(4) 0.031(3) 0.000(3) 0.003(3) 0.007(3)
O15 0.025(4) 0.067(5) 0.032(4) 0.003(4) 0.005(3) 0.017(4)
O16 0.031(4) 0.092(6) 0.034(4) 0.003(4) 0.004(3) 0.039(4)
O17 0.017(3) 0.037(4) 0.029(3) -0.001(3) 0.008(3) -0.007(3)
O18 0.022(3) 0.036(4) 0.026(3) 0.000(3) 0.004(3) -0.009(3)
O19 0.029(4) 0.095(6) 0.030(4) -0.004(4) 0.011(3) -0.021(4)
O20 0.026(4) 0.083(6) 0.039(4) -0.009(4) 0.008(3) -0.013(4)
O21 0.023(3) 0.046(4) 0.034(4) -0.009(3) 0.012(3) 0.006(3)
O22 0.017(3) 0.034(4) 0.032(4) 0.003(3) 0.004(3) 0.003(3)
O23 0.012(3) 0.039(4) 0.029(3) 0.002(3) 0.003(2) 0.000(3)
O24 0.024(3) 0.053(4) 0.034(4) -0.004(3) 0.006(3) 0.013(3)
O25 0.015(4) 0.026(5) 0.027(5) 0.000 0.006(4) 0.000
O27 0.024(5) 0.019(5) 0.028(5) 0.000 0.014(4) 0.000
O26 0.025(4) 0.056(5) 0.054(5) -0.002(4) 0.005(4) 0.001(4)
O29 0.070(7) 0.045(6) 0.094(8) -0.019(5) 0.028(6) 0.021(5)
O31 0.056(6) 0.059(6) 0.057(6) 0.002(5) 0.016(5) 0.008(5)
O30 0.015(4) 0.100(8) 0.051(5) 0.014(5) 0.016(4) 0.012(4)
O28 0.018(3) 0.030(4) 0.047(4) -0.004(3) -0.005(3) 0.011(3)

loop_
_atom_type_symbol
_atom_type_description
_atom_type_scat_dispersion_real
_atom_type_scat_dispersion_imag
_atom_type_scat_source
C C 0.0033 0.0016 'International Tables Vol C Tables 4.2.6.8 and 6.1.1.4'
H H 0.0000 0.0000 'International Tables Vol C Tables 4.2.6.8 and 6.1.1.4'
N N 0.0061 0.0033 'International Tables Vol C Tables 4.2.6.8 and 6.1.1.4'
O O 0.0106 0.0060 'International Tables Vol C Tables 4.2.6.8 and 6.1.1.4'
Ce Ce -0.2486 2.6331 'International Tables Vol C Tables 4.2.6.8 and 6.1.1.4'

loop_
_geom_angle_atom_site_label_1
_geom_angle_atom_site_label_2
_geom_angle_atom_site_label_3
_geom_angle
_geom_angle_site_symmetry_1
_geom_angle_site_symmetry_3
O9 Ce1 O5 139.3(2) . .
O9 Ce1 O13 70.3(2) . .
O5 Ce1 O13 150.2(2) . .
O9 Ce1 O1 84.1(2) . .
O5 Ce1 O1 70.4(2) . .
O13 Ce1 O1 120.3(2) . .
O9 Ce1 O26 139.1(2) . .
O5 Ce1 O26 75.0(3) . .
O13 Ce1 O26 80.6(3) . .
O1 Ce1 O26 136.3(3) . .
O9 Ce1 O6 75.3(2) . 2_656
O5 Ce1 O6 106.5(2) . 2_656
O13 Ce1 O6 81.5(2) . 2_656
O1 Ce1 O6 142.9(3) . 2_656
O26 Ce1 O6 72.4(3) . 2_656
O9 Ce1 O17 126.0(2) . .
O5 Ce1 O17 78.2(2) . .
O13 Ce1 O17 78.3(2) . .
O1 Ce1 O17 75.2(2) . .
O26 Ce1 O17 72.4(2) . .
O6 Ce1 O17 141.6(2) 2_656 .
O9 Ce1 O25 69.9(2) . .
O5 Ce1 O25 71.6(2) . .
O13 Ce1 O25 137.5(2) . .
O1 Ce1 O25 69.37(19) . .
O26 Ce1 O25 122.9(3) . .
O6 Ce1 O25 74.58(18) 2_656 .
O17 Ce1 O25 139.31(16) . .
O18 Ce2 O2 72.9(2) . .
O18 Ce2 O22 138.0(2) . 2_657
O2 Ce2 O22 149.1(2) . 2_657
O18 Ce2 O14 83.2(2) . .
O2 Ce2 O14 120.1(2) . .
O22 Ce2 O14 72.1(2) 2_657 .
O18 Ce2 O28 140.6(2) . .
O2 Ce2 O28 78.6(2) . .
O22 Ce2 O28 74.6(2) 2_657 .
O14 Ce2 O28 135.4(2) . .
O18 Ce2 O21 76.2(2) . .
O2 Ce2 O21 80.3(2) . .
O22 Ce2 O21 105.6(2) 2_657 .
O14 Ce2 O21 145.2(3) . .
O28 Ce2 O21 72.6(2) . .
O18 Ce2 O10 125.4(2) . .
O2 Ce2 O10 76.7(2) . .
O22 Ce2 O10 80.4(2) 2_657 .
O14 Ce2 O10 74.3(2) . .
O28 Ce2 O10 71.6(2) . .
O21 Ce2 O10 140.4(2) . .
O18 Ce2 O27 68.2(2) . .
O2 Ce2 O27 137.4(2) . .
O22 Ce2 O27 72.0(2) 2_657 .
O14 Ce2 O27 72.00(18) . .
O28 Ce2 O27 123.5(2) . .
O21 Ce2 O27 74.41(18) . .
O10 Ce2 O27 141.45(15) . .
O3 Ce3 O7 127.9(3) 6_566 .
O3 Ce3 O15 156.5(3) 6_566 .
O7 Ce3 O15 73.2(3) . .
O3 Ce3 O19 89.8(3) 6_566 6_566
O7 Ce3 O19 73.9(3) . 6_566
O15 Ce3 O19 86.7(3) . 6_566
O3 Ce3 O29 77.4(3) 6_566 .
O7 Ce3 O29 136.5(3) . .
O15 Ce3 O29 79.5(3) . .
O19 Ce3 O29 71.3(3) 6_566 .
O3 Ce3 O24 70.5(3) 6_566 .
O7 Ce3 O24 89.3(3) . .
O15 Ce3 O24 125.4(2) . .
O19 Ce3 O24 138.2(3) 6_566 .
O29 Ce3 O24 134.2(3) . .
O3 Ce3 O11 87.5(2) 6_566 5_667
O7 Ce3 O11 134.1(3) . 5_667
O15 Ce3 O11 81.3(3) . 5_667
O19 Ce3 O11 142.5(3) 6_566 5_667
O29 Ce3 O11 71.6(3) . 5_667
O24 Ce3 O11 75.1(3) . 5_667
O3 Ce3 O23 117.4(2) 6_566 .
O7 Ce3 O23 70.8(2) . .
O15 Ce3 O23 76.8(2) . .
O19 Ce3 O23 144.0(3) 6_566 .
O29 Ce3 O23 134.2(3) . .
O24 Ce3 O23 48.6(2) . .
O11 Ce3 O23 66.5(2) 5_667 .
O3 Ce3 O30 66.7(3) 6_566 6_566
O7 Ce3 O30 61.7(3) . 6_566
O15 Ce3 O30 134.7(3) . 6_566
O19 Ce3 O30 78.1(3) 6_566 6_566
O29 Ce3 O30 132.4(3) . 6_566
O24 Ce3 O30 60.3(2) . 6_566
O11 Ce3 O30 133.5(2) 5_667 6_566
O23 Ce3 O30 91.1(2) . 6_566
O3 Ce3 C72 93.6(3) 6_566 .
O7 Ce3 C72 80.2(3) . .
O15 Ce3 C72 101.1(3) . .
O19 Ce3 C72 149.6(3) 6_566 .
O29 Ce3 C72 138.8(3) . .
O24 Ce3 C72 24.2(3) . .
O11 Ce3 C72 67.9(3) 5_667 .
O23 Ce3 C72 24.4(2) . .
O30 Ce3 C72 75.6(3) 6_566 .
O20 Ce4 O4 103.1(3) . .
O20 Ce4 O16 72.1(3) . .
O4 Ce4 O16 136.9(3) . .
O20 Ce4 O12 143.6(3) . 5_667
O4 Ce4 O12 70.8(3) . 5_667
O16 Ce4 O12 88.0(3) . 5_667
O20 Ce4 O23 146.1(3) . .
O4 Ce4 O23 86.5(2) . .
O16 Ce4 O23 121.8(3) . .
O12 Ce4 O23 70.3(2) 5_667 .
O20 Ce4 O8 77.2(3) . .
O4 Ce4 O8 144.1(3) . .
O16 Ce4 O8 78.0(3) . .
O12 Ce4 O8 129.1(3) 5_667 .
O23 Ce4 O8 76.3(2) . .
O20 Ce4 O31 73.2(3) . .
O4 Ce4 O31 72.5(3) . .
O16 Ce4 O31 138.9(3) . .
O12 Ce4 O31 133.0(3) 5_667 .
O23 Ce4 O31 79.2(3) . .
O8 Ce4 O31 73.5(3) . .
O20 Ce4 O30 71.6(3) . .
O4 Ce4 O30 69.0(2) . .
O16 Ce4 O30 69.0(3) . .
O12 Ce4 O30 72.9(3) 5_667 .
O23 Ce4 O30 140.9(3) . .
O8 Ce4 O30 139.9(2) . .
O31 Ce4 O30 118.8(3) . .
O20 Ce4 O15 112.1(3) . .
O4 Ce4 O15 140.0(3) . .
O16 Ce4 O15 47.1(2) . .
O12 Ce4 O15 69.7(2) 5_667 .
O23 Ce4 O15 74.8(2) . .
O8 Ce4 O15 65.0(3) . .
O31 Ce4 O15 134.9(3) . .
O30 Ce4 O15 104.4(3) . .
O20 Ce4 C48 91.0(3) . .
O4 Ce4 C48 146.5(3) . .
O16 Ce4 C48 23.3(3) . .
O12 Ce4 C48 79.8(3) 5_667 .
O23 Ce4 C48 98.5(3) . .
O8 Ce4 C48 68.2(3) . .
O31 Ce4 C48 140.9(4) . .
O30 Ce4 C48 87.6(3) . .
O15 Ce4 C48 23.9(3) . .
O1 C1 O2 121.5(9) . .
O1 C1 C2 117.1(9) . .
O2 C1 C2 121.4(9) . .
C3 C2 C6 119.6(10) . .
C3 C2 C1 120.3(10) . .
C6 C2 C1 120.1(9) . .
C4 C3 C2 119.9(12) . .
C4 C3 H3 120.0 . .
C2 C3 H3 120.0 . .
C3 C4 C5 118.6(11) . .
C3 C4 H4 120.7 . .
C5 C4 H4 120.7 . .
N1 C5 C4 123.0(9) . .
N1 C5 C7 117.0(10) . .
C4 C5 C7 119.9(10) . .
N1 C6 C2 121.0(10) . .
N1 C6 H6 119.5 . .
C2 C6 H6 119.5 . .
N2 C7 C11 122.6(10) . .
N2 C7 C5 117.7(11) . .
C11 C7 C5 119.7(11) . .
N2 C8 C9 123.2(12) . .
N2 C8 H8 118.4 . .
C9 C8 H8 118.4 . .
C8 C9 C10 117.8(10) . .
C8 C9 C12 120.3(11) . .
C10 C9 C12 121.7(11) . .
C9 C10 C11 120.7(12) . .
C9 C10 H10 119.6 . .
C11 C10 H10 119.6 . .
C7 C11 C10 117.3(11) . .
C7 C11 H11 121.3 . .
C10 C11 H11 121.3 . .
O3 C12 O4 124.5(9) . .
O3 C12 C9 120.2(11) . .
O4 C12 C9 115.3(10) . .
O6 C13 O5 124.0(8) . .
O6 C13 C14 117.2(9) . .
O5 C13 C14 118.6(9) . .
C15 C14 C18 119.4(10) . .
C15 C14 C13 119.7(10) . .
C18 C14 C13 120.9(10) . .
N3 C15 C14 123.5(11) . .
N3 C15 H15 118.2 . .
C14 C15 H15 118.3 . .
N3 C16 C17 122.5(10) . .
N3 C16 C19 115.0(10) . .
C17 C16 C19 122.5(11) . .
C18 C17 C16 119.3(11) . .
C18 C17 H17 120.4 . .
C16 C17 H17 120.4 . .
C14 C18 C17 118.8(11) . .
C14 C18 H18 120.6 . .
C17 C18 H18 120.6 . .
N4 C19 C20 122.9(11) . .
N4 C19 C16 115.8(11) . .
C20 C19 C16 120.7(11) . .
C19 C20 C21 119.9(12) . .
C19 C20 H20 120.1 . .
C21 C20 H20 120.1 . .
C22 C21 C20 117.8(13) . .
C22 C21 H21 121.1 . .
C20 C21 H21 121.1 . .
C21 C22 C23 118.5(11) . .
C21 C22 C24 120.8(11) . 7_557
C23 C22 C24 120.7(10) . 7_557
N4 C23 C22 123.6(11) . .
N4 C23 H23 118.2 . .
C22 C23 H23 118.2 . .
O7 C24 O8 128.6(10) . .
O7 C24 C22 115.8(10) . 7_557
O8 C24 C22 115.6(10) . 7_557
O9 C25 O10 125.1(8) . .
O9 C25 C26 117.6(9) . .
O10 C25 C26 117.3(8) . .
C27 C26 C30 117.5(9) . .
C27 C26 C25 119.5(9) . .
C30 C26 C25 122.9(9) . .
C26 C27 C28 119.5(10) . .
C26 C27 H27 120.3 . .
C28 C27 H27 120.3 . .
C27 C28 C29 119.7(11) . .
C27 C28 H28 120.1 . .
C29 C28 H28 120.1 . .
N5 C29 C28 121.8(9) . .
N5 C29 C31 116.7(9) . .
C28 C29 C31 121.5(10) . .
N5 C30 C26 124.3(10) . .
N5 C30 H30 117.9 . .
C26 C30 H30 117.9 . .
N6 C31 C35 122.5(10) . .
N6 C31 C29 115.1(10) . .
C35 C31 C29 122.4(10) . .
N6 C32 C33 126.3(11) . .
N6 C32 H32 116.9 . .
C33 C32 H32 116.9 . .
C32 C33 C34 115.4(10) . .
C32 C33 C36 123.5(10) . .
C34 C33 C36 121.0(10) . .
C35 C34 C33 118.6(10) . .
C35 C34 H34 120.7 . .
C33 C34 H34 120.7 . .
C31 C35 C34 120.5(10) . .
C31 C35 H35 119.8 . .
C34 C35 H35 119.8 . .
O12 C36 O11 125.6(10) . .
O12 C36 C33 116.8(9) . .
O11 C36 C33 117.6(10) . .
O14 C37 O13 122.6(8) . .
O14 C37 C38 117.4(9) . .
O13 C37 C38 120.0(9) . .
C39 C38 C42 119.5(11) . .
C39 C38 C37 121.5(10) . .
C42 C38 C37 118.8(10) . .
C38 C39 C40 121.0(12) . .
C38 C39 H39 119.5 . .
C40 C39 H39 119.5 . .
C39 C40 C41 117.3(12) . .
C39 C40 H40 121.4 . .
C41 C40 H40 121.4 . .
N7 C41 C40 121.6(11) . .
N7 C41 C43 117.5(11) . 3_545
C40 C41 C43 121.0(11) . 3_545
N7 C42 C38 120.6(12) . .
N7 C42 H42 119.7 . .
C38 C42 H42 119.7 . .
N8 C43 C44 123.5(12) . .
N8 C43 C41 117.5(11) . 3_455
C44 C43 C41 118.6(12) . 3_455
C43 C44 C45 117.1(13) . .
C43 C44 H44 121.4 . .
C45 C44 H44 121.4 . .
C46 C45 C44 120.6(13) . .
C46 C45 H45 119.7 . .
C44 C45 H45 119.7 . .
C47 C46 C45 116.4(11) . .
C47 C46 C48 123.7(11) . .
C45 C46 C48 119.9(11) . .
N8 C47 C46 123.9(12) . .
N8 C47 H47 118.1 . .
C46 C47 H47 118.1 . .
O16 C48 O15 123.8(10) . .
O16 C48 C46 117.1(10) . .
O15 C48 C46 118.8(10) . .
O16 C48 Ce4 52.3(6) . .
O15 C48 Ce4 72.1(6) . .
C46 C48 Ce4 162.5(11) . .
O18 C49 O17 126.8(9) . .
O18 C49 C50 115.9(9) . .
O17 C49 C50 117.3(9) . .
C51 C50 C54 115.7(9) . .
C51 C50 C49 120.8(10) . .
C54 C50 C49 123.5(9) . .
C50 C51 C52 120.5(11) . .
C50 C51 H51 119.7 . .
C52 C51 H51 119.7 . .
C53 C52 C51 119.5(10) . .
C53 C52 H52 120.2 . .
C51 C52 H52 120.2 . .
N9 C53 C52 122.5(9) . .
N9 C53 C55 117.2(10) . 7_557
C52 C53 C55 120.3(10) . 7_557
N9 C54 C50 123.8(9) . .
N9 C54 H54 118.1 . .
C50 C54 H54 118.1 . .
N10 C55 C56 122.2(10) . .
N10 C55 C53 116.7(10) . 7_557
C56 C55 C53 121.0(10) . 7_557
C57 C56 C55 119.1(11) . .
C57 C56 H56 120.4 . .
C55 C56 H56 120.4 . .
C58 C57 C56 119.3(11) . .
C58 C57 H57 120.3 . .
C56 C57 H57 120.3 . .
C57 C58 C59 118.3(10) . .
C57 C58 C60 121.5(10) . .
C59 C58 C60 119.8(10) . .
N10 C59 C58 124.1(11) . .
N10 C59 H59 118.0 . .
C58 C59 H59 118.0 . .
O20 C60 O19 124.9(10) . .
O20 C60 C58 116.7(10) . .
O19 C60 C58 118.4(10) . .
O21 C61 O22 126.0(9) . .
O21 C61 C62 117.1(9) . .
O22 C61 C62 116.9(9) . .
C66 C62 C63 118.0(10) . .
C66 C62 C61 120.5(9) . .
C63 C62 C61 121.3(10) . .
C62 C63 C64 119.1(11) . .
C62 C63 H63 120.4 . .
C64 C63 H63 120.4 . .
C65 C64 C63 119.0(11) . .
C65 C64 H64 120.5 . .
C63 C64 H64 120.5 . .
N11 C65 C64 122.2(10) . .
N11 C65 C67 116.6(10) . .
C64 C65 C67 121.1(10) . .
N11 C66 C62 124.3(10) . .
N11 C66 H66 117.9 . .
C62 C66 H66 117.9 . .
N12 C67 C68 121.8(11) . .
N12 C67 C65 117.2(10) . .
C68 C67 C65 120.8(10) . .
C67 C68 C69 119.9(11) . .
C67 C68 H68 120.0 . .
C69 C68 H68 120.0 . .
C70 C69 C68 119.4(11) . .
C70 C69 H69 120.3 . .
C68 C69 H69 120.3 . .
C69 C70 C71 117.2(10) . .
C69 C70 C72 121.9(10) . .
C71 C70 C72 120.9(10) . .
N12 C71 C70 123.6(12) . .
N12 C71 H71 118.2 . .
C70 C71 H71 118.2 . .
O23 C72 O24 122.6(9) . .
O23 C72 C70 120.3(9) . .
O24 C72 C70 117.1(9) . .
O23 C72 Ce3 68.3(5) . .
O24 C72 Ce3 54.5(5) . .
C70 C72 Ce3 169.6(8) . .
C6 N1 C5 117.5(10) . .
C8 N2 C7 118.0(11) . .
C15 N3 C16 116.2(10) . .
C19 N4 C23 117.0(11) . .
C29 N5 C30 117.1(9) . .
C31 N6 C32 116.7(10) . .
C41 N7 C42 119.4(12) . .
C43 N8 C47 118.1(11) . .
C53 N9 C54 117.8(9) . .
C55 N10 C59 116.8(10) . .
C65 N11 C66 117.3(9) . .
C71 N12 C67 117.9(11) . .
C1 O1 Ce1 111.1(6) . .
C1 O2 Ce2 170.7(6) . .
C12 O3 Ce3 138.0(8) . 6_565
C12 O4 Ce4 122.7(7) . .
C13 O5 Ce1 138.8(7) . .
C13 O6 Ce1 117.1(6) . 2_656
C24 O7 Ce3 136.7(7) . .
C24 O8 Ce4 138.7(7) . .
C25 O9 Ce1 139.9(7) . .
C25 O10 Ce2 133.1(6) . .
C36 O11 Ce3 133.4(7) . 5_667
C36 O12 Ce4 138.1(7) . 5_667
C37 O13 Ce1 172.9(6) . .
C37 O14 Ce2 111.3(6) . .
C48 O15 Ce3 170.8(7) . .
C48 O15 Ce4 84.0(7) . .
Ce3 O15 Ce4 103.6(3) . .
C48 O16 Ce4 104.3(7) . .
C49 O17 Ce1 133.1(6) . .
C49 O18 Ce2 140.1(7) . .
C60 O19 Ce3 132.3(7) . 6_565
C60 O20 Ce4 160.2(10) . .
C61 O21 Ce2 115.0(6) . .
C61 O22 Ce2 140.2(7) . 2_657
C72 O23 Ce4 166.2(6) . .
C72 O23 Ce3 87.3(6) . .
Ce4 O23 Ce3 104.9(2) . .
C72 O24 Ce3 101.3(6) . .
Ce1 O25 Ce1 112.8(3) . 2_656
Ce1 O25 H25A 120.0 . .
Ce1 O25 H25A 115.2 2_656 .
Ce2 O27 Ce2 112.0(3) 2_657 .
Ce2 O27 H27A 115.1 2_657 .
Ce2 O27 H27A 124.7 . .
Ce1 O26 H26A 128.3 . .
Ce1 O26 H26B 95.5 . .
H26A O26 H26B 82.9 . .
Ce3 O29 H29A 118.8 . .
Ce3 O29 H29B 142.4 . .
H29A O29 H29B 89.3 . .
Ce4 O31 H31A 107.2 . .
Ce4 O31 H31B 111.9 . .
H31A O31 H31B 110.8 . .
Ce4 O30 Ce3 117.0(4) . 6_565
C73 O28 Ce2 123.6(9) . .
C73 N13 C74 121.0(16) . .
C73 N13 C75 117.6(16) . .
C74 N13 C75 121.3(18) . .
O28 C73 N13 118.2(15) . .
O28 C73 H200 120.9 . .
N13 C73 H200 120.9 . .
N13 C74 H74A 109.5 . .
N13 C74 H74B 109.5 . .
H74A C74 H74B 109.5 . .
N13 C74 H74C 109.5 . .
H74A C74 H74C 109.5 . .
H74B C74 H74C 109.5 . .
N13 C75 H75D 109.5 . .
N13 C75 H75E 109.5 . .
H75D C75 H75E 109.5 . .
N13 C75 H75F 109.5 . .
H75D C75 H75F 109.5 . .
H75E C75 H75F 109.5 . .

loop_
_geom_bond_atom_site_label_1
_geom_bond_atom_site_label_2
_geom_bond_distance
_geom_bond_site_symmetry_2
Ce1 O9 2.442(7) .
Ce1 O5 2.448(7) .
Ce1 O13 2.453(7) .
Ce1 O1 2.463(6) .
Ce1 O26 2.476(9) .
Ce1 O6 2.491(6) 2_656
Ce1 O17 2.538(6) .
Ce1 O25 2.651(5) .
Ce2 O18 2.420(7) .
Ce2 O2 2.422(7) .
Ce2 O22 2.424(7) 2_657
Ce2 O14 2.465(7) .
Ce2 O28 2.472(7) .
Ce2 O21 2.508(7) .
Ce2 O10 2.557(6) .
Ce2 O27 2.664(5) .
Ce3 O3 2.399(7) 6_566
Ce3 O7 2.439(8) .
Ce3 O15 2.443(8) .
Ce3 O19 2.459(7) 6_566
Ce3 O29 2.481(10) .
Ce3 O24 2.519(7) .
Ce3 O11 2.521(7) 5_667
Ce3 O23 2.822(7) .
Ce3 O30 2.934(10) 6_566
Ce3 C72 3.035(10) .
Ce4 O20 2.416(8) .
Ce4 O4 2.468(6) .
Ce4 O16 2.478(7) .
Ce4 O12 2.480(8) 5_667
Ce4 O23 2.481(7) .
Ce4 O8 2.490(7) .
Ce4 O31 2.528(10) .
Ce4 O30 2.632(9) .
Ce4 O15 2.901(8) .
Ce4 C48 3.032(11) .
C1 O1 1.270(12) .
C1 O2 1.275(12) .
C1 C2 1.467(13) .
C2 C3 1.369(15) .
C2 C6 1.396(15) .
C3 C4 1.352(15) .
C3 H3 0.9500 .
C4 C5 1.369(16) .
C4 H4 0.9500 .
C5 N1 1.364(14) .
C5 C7 1.478(14) .
C6 N1 1.339(13) .
C6 H6 0.9500 .
C7 N2 1.359(16) .
C7 C11 1.359(17) .
C8 N2 1.316(15) .
C8 C9 1.367(18) .
C8 H8 0.9500 .
C9 C10 1.368(17) .
C9 C12 1.484(13) .
C10 C11 1.381(14) .
C10 H10 0.9500 .
C11 H11 0.9500 .
C12 O3 1.236(13) .
C12 O4 1.283(14) .
C13 O6 1.252(12) .
C13 O5 1.275(12) .
C13 C14 1.507(12) .
C14 C15 1.362(15) .
C14 C18 1.372(16) .
C15 N3 1.358(14) .
C15 H15 0.9500 .
C16 N3 1.359(16) .
C16 C17 1.382(16) .
C16 C19 1.481(14) .
C17 C18 1.375(14) .
C17 H17 0.9500 .
C18 H18 0.9500 .
C19 N4 1.319(15) .
C19 C20 1.373(19) .
C20 C21 1.404(17) .
C20 H20 0.9500 .
C21 C22 1.373(17) .
C21 H21 0.9500 .
C22 C23 1.380(17) .
C22 C24 1.514(14) 7_557
C23 N4 1.363(14) .
C23 H23 0.9500 .
C24 O7 1.240(14) .
C24 O8 1.252(13) .
C24 C22 1.514(14) 7_557
C25 O9 1.236(12) .
C25 O10 1.291(12) .
C25 C26 1.519(12) .
C26 C27 1.376(15) .
C26 C30 1.381(14) .
C27 C28 1.376(15) .
C27 H27 0.9500 .
C28 C29 1.390(15) .
C28 H28 0.9500 .
C29 N5 1.343(14) .
C29 C31 1.496(14) .
C30 N5 1.352(12) .
C30 H30 0.9500 .
C31 N6 1.346(14) .
C31 C35 1.354(15) .
C32 N6 1.344(14) .
C32 C33 1.370(16) .
C32 H32 0.9500 .
C33 C34 1.423(15) .
C33 C36 1.477(15) .
C34 C35 1.392(14) .
C34 H34 0.9500 .
C35 H35 0.9500 .
C36 O12 1.255(13) .
C36 O11 1.264(13) .
C37 O14 1.241(12) .
C37 O13 1.275(12) .
C37 C38 1.500(13) .
C38 C39 1.345(16) .
C38 C42 1.369(17) .
C39 C40 1.354(17) .
C39 H39 0.9500 .
C40 C41 1.402(18) .
C40 H40 0.9500 .
C41 N7 1.328(16) .
C41 C43 1.498(15) 3_545
C42 N7 1.349(15) .
C42 H42 0.9500 .
C43 N8 1.303(17) .
C43 C44 1.350(18) .
C43 C41 1.498(15) 3_455
C44 C45 1.392(17) .
C44 H44 0.9500 .
C45 C46 1.371(18) .
C45 H45 0.9500 .
C46 C47 1.354(17) .
C46 C48 1.491(15) .
C47 N8 1.338(16) .
C47 H47 0.9500 .
C48 O16 1.239(15) .
C48 O15 1.236(14) .
C49 O18 1.228(12) .
C49 O17 1.260(12) .
C49 C50 1.502(13) .
C50 C51 1.365(15) .
C50 C54 1.407(15) .
C51 C52 1.384(14) .
C51 H51 0.9500 .
C52 C53 1.355(15) .
C52 H52 0.9500 .
C53 N9 1.325(13) .
C53 C55 1.490(14) 7_557
C54 N9 1.343(12) .
C54 H54 0.9500 .
C55 N10 1.341(15) .
C55 C56 1.391(17) .
C55 C53 1.490(14) 7_557
C56 C57 1.384(15) .
C56 H56 0.9500 .
C57 C58 1.356(16) .
C57 H57 0.9500 .
C58 C59 1.385(16) .
C58 C60 1.520(14) .
C59 N10 1.346(14) .
C59 H59 0.9500 .
C60 O20 1.203(13) .
C60 O19 1.244(13) .
C61 O21 1.246(12) .
C61 O22 1.260(12) .
C61 C62 1.502(13) .
C62 C66 1.355(15) .
C62 C63 1.368(15) .
C63 C64 1.390(15) .
C63 H63 0.9500 .
C64 C65 1.376(16) .
C64 H64 0.9500 .
C65 N11 1.328(14) .
C65 C67 1.496(15) .
C66 N11 1.351(13) .
C66 H66 0.9500 .
C67 N12 1.334(15) .
C67 C68 1.352(16) .
C68 C69 1.369(15) .
C68 H68 0.9500 .
C69 C70 1.366(16) .
C69 H69 0.9500 .
C70 C71 1.375(16) .
C70 C72 1.495(13) .
C71 N12 1.328(15) .
C71 H71 0.9500 .
C72 O23 1.257(12) .
C72 O24 1.271(13) .
O3 Ce3 2.399(7) 6_565
O6 Ce1 2.491(6) 2_656
O11 Ce3 2.521(7) 5_667
O12 Ce4 2.480(8) 5_667
O19 Ce3 2.459(7) 6_565
O22 Ce2 2.424(7) 2_657
O25 Ce1 2.651(5) 2_656
O25 H25A 1.1935 .
O27 Ce2 2.664(5) 2_657
O27 H27A 1.1623 .
O26 H26A 1.0717 .
O26 H26B 0.9695 .
O29 H29A 0.9594 .
O29 H29B 0.9803 .
O31 H31A 1.0027 .
O31 H31B 0.9009 .
O30 Ce3 2.935(10) 6_565
O28 C73 1.154(16) .
N13 C73 1.42(2) .
N13 C74 1.47(2) .
N13 C75 1.48(3) .
C73 H200 0.9500 .
C74 H74A 0.9800 .
C74 H74B 0.9800 .
C74 H74C 0.9800 .
C75 H75D 0.9800 .
C75 H75E 0.9800 .
C75 H75F 0.9800 .

loop_
_platon_squeeze_void_nr
_platon_squeeze_void_average_x
_platon_squeeze_void_average_y
_platon_squeeze_void_average_z
_platon_squeeze_void_volume
_platon_squeeze_void_count_electrons
_platon_squeeze_void_content
1 0.000 0.000 0.240 1257 326 ' '
2 0.500 0.000 0.448 1568 390 ' '
3 0.250 0.250 0.630 1558 407 ' '
4 0.750 0.250 0.854 1558 406 ' '
5 0.000 0.500 0.659 1568 390 ' '
6 0.500 0.500 0.803 1257 326 ' '
7 0.250 0.750 0.854 1558 406 ' '
8 0.750 0.750 0.630 1558 407 ' '
